data_4027380
loop_
_publ_author_name
'Rafael Arcos-Ramos'
'Braulio Rodr\'iguez-Molina'
'Margarita Romero'
'J. Manuel M\'endez-Stivalet'
'Mar\'ia Eugenia Ochoa'
'Pedro I. Ram\'irez-Montes'
'Rosa Santillan'
'Miguel A. Garcia-Garibay'
'Norberto Farf\'an'

_publ_contact_author_address
;
Universidad Nacional Aut\'onoma de M\'exico
Facultad de Qu\'imica, Departamento de Qu\'imica Org\'anica 
Circuito Escolar, Ciudad Universitaria
M\'exico, D.F., M\'exico, 04510.
;
_publ_contact_author_email norberto.farfan@gmail.com
_publ_contact_author_fax '01 55-56223722'
_publ_contact_author_name
;
Dr. Norberto Farf\'an
;
_publ_contact_author_phone '01 55-56223731'
_publ_section_title
;
 Synthesis and Evaluation of Molecular Rotors with Large and Bulky
 tert-Butyldiphenylsilyloxy-Substituted Trityl Stators
;
_journal_name_full 'Journal of Organic Chemistry'
_journal_page_first 6887
_journal_page_last 6894
_journal_paper_doi 10.1021/jo301078a
_journal_volume 77
_journal_year 2012
_chemical_formula_moiety 'C37 H34 O1 Si1'
_chemical_formula_sum 'C37 H34 O Si'
_chemical_formula_weight 522.73
_chemical_melting_point_gt 416.15
_chemical_melting_point_lt 418.15
_chemical_name_systematic
;
tert-Butyl-[3-(1,1-diphenyl-prop-2-ynyl)-phenoxy]-diphenyl-silane
;
_space_group_crystal_system monoclinic
_space_group_IT_number 14
_space_group_name_Hall '-P 2ybc'
_space_group_name_H-M_alt 'P 1 21/c 1'
_symmetry_space_group_name_Hall '-P 2ybc'
_symmetry_space_group_name_H-M 'P 1 21/c 1'
_atom_sites_solution_hydrogens geom
_atom_sites_solution_primary direct
_atom_sites_solution_secondary difmap
_audit_conform_dict_location ftp://ftp.iucr.org/pub/cif_core.dic
_audit_conform_dict_name cif_core.dic
_audit_conform_dict_version 2.4
_audit_creation_date 2012-04-25T20:15:00-00:00
_audit_creation_method 'WinGX routine CIF_UPDATE'
_cell_angle_alpha 90
_cell_angle_beta 95.164(5)
_cell_angle_gamma 90
_cell_formula_units_Z 4
_cell_length_a 14.2314(12)
_cell_length_b 12.0070(11)
_cell_length_c 17.6949(18)
_cell_measurement_reflns_used 30198
_cell_measurement_temperature 298(2)
_cell_measurement_theta_max 27.485
_cell_measurement_theta_min 3.395
_cell_measurement_wavelength 0.71073
_cell_volume 3011.4(5)
_computing_cell_refinement 'HKL Scalepack (Otwinowski & Minor 1997)'
_computing_data_collection 'Collect (Nonius BV, 1997-2000)'
_computing_data_reduction 'HKL Denzo and Scalepack (Otwinowski & Minor 1997)'
_computing_molecular_graphics 'Ortep-3 for Windows (Farrugia, 1997)'
_computing_publication_material 'WinGX publication routines (Farrugia, 1999)'
_computing_structure_refinement 'SHELXL-97 (Sheldrick, 2008)'
_diffrn_ambient_temperature 298(2)
_diffrn_detector 'CCD plate'
_diffrn_detector_area_resol_mean 9
_diffrn_measured_fraction_theta_full 0.968
_diffrn_measured_fraction_theta_max 0.95
_diffrn_measurement_device '95mm CCD camera on \k-goniostat'
_diffrn_measurement_device_type KappaCCD
_diffrn_measurement_method 'CCD rotation images, thick slices'
_diffrn_orient_matrix_type 'by Nonius Collect from scalepack cell'
_diffrn_orient_matrix_UB_11 -0.512109E-1
_diffrn_orient_matrix_UB_12 -0.294721E-1
_diffrn_orient_matrix_UB_13 -0.370414E-1
_diffrn_orient_matrix_UB_21 -0.310603E-1
_diffrn_orient_matrix_UB_22 -0.349709E-1
_diffrn_orient_matrix_UB_23 0.426035E-1
_diffrn_orient_matrix_UB_31 -0.372893E-1
_diffrn_orient_matrix_UB_32 0.696045E-1
_diffrn_orient_matrix_UB_33 0.57208E-2
_diffrn_radiation_monochromator graphite
_diffrn_radiation_probe x-ray
_diffrn_radiation_type MoK\a
_diffrn_radiation_wavelength 0.71073
_diffrn_reflns_av_R_equivalents 0.1174
_diffrn_reflns_av_unetI/netI 0.2252
_diffrn_reflns_limit_h_max 11
_diffrn_reflns_limit_h_min -17
_diffrn_reflns_limit_k_max 14
_diffrn_reflns_limit_k_min -15
_diffrn_reflns_limit_l_max 22
_diffrn_reflns_limit_l_min -22
_diffrn_reflns_number 15318
_diffrn_reflns_reduction_process
;
 Scaled and merged with Sortav
 R.H. Blessing, (1987) Cryst. Rev. 1, 3-58
 R.H. Blessing, (1989) J. Appl. Cryst. 22, 396-397
;
_diffrn_reflns_theta_full 25
_diffrn_reflns_theta_max 27.36
_diffrn_reflns_theta_min 3.45
_diffrn_source 'Enraf Nonius FR590'
_exptl_absorpt_coefficient_mu 0.105
_exptl_absorpt_correction_T_max 1.0313
_exptl_absorpt_correction_T_min 0.9229
_exptl_absorpt_correction_type multi-scan
_exptl_absorpt_process_details
;
[c.f. r.h. blessing, acta cryst. (1995), a51, 33-38]
;
_exptl_crystal_colour colourless
_exptl_crystal_density_diffrn 1.153
_exptl_crystal_description block
_exptl_crystal_F_000 1112
_exptl_crystal_preparation
;
hexanes/ethyl acetate (200:1)
;
_exptl_crystal_size_max 0.32
_exptl_crystal_size_mid 0.32
_exptl_crystal_size_min 0.28
_refine_diff_density_max 0.193
_refine_diff_density_min -0.212
_refine_diff_density_rms 0.041
_refine_ls_extinction_method none
_refine_ls_goodness_of_fit_ref 0.977
_refine_ls_hydrogen_treatment constr
_refine_ls_matrix_type full
_refine_ls_number_parameters 355
_refine_ls_number_reflns 6474
_refine_ls_number_restraints 0
_refine_ls_restrained_S_all 0.977
_refine_ls_R_factor_all 0.2523
_refine_ls_R_factor_gt 0.0832
_refine_ls_shift/su_max 0
_refine_ls_shift/su_mean 0
_refine_ls_structure_factor_coef Fsqd
_refine_ls_weighting_details 'calc w=1/[\s^2^(Fo^2^)+(0.0601P)^2^+0.0000P] where P=(Fo^2^+2Fc^2^)/3'
_refine_ls_weighting_scheme calc
_refine_ls_wR_factor_gt 0.1394
_refine_ls_wR_factor_ref 0.1857
_reflns_number_gt 2358
_reflns_number_total 6474
_reflns_threshold_expression >2\s(I)
_cod_data_source_file jo301078a_si_003.cif
_cod_data_source_block compuesto6a
_cod_database_code 4027380

loop_
_space_group_symop_operation_xyz
'x, y, z'
'-x, y+1/2, -z+1/2'
'-x, -y, -z'
'x, -y-1/2, z-1/2'

loop_
_atom_site_label
_atom_site_type_symbol
_atom_site_fract_x
_atom_site_fract_y
_atom_site_fract_z
_atom_site_U_iso_or_equiv
_atom_site_adp_type
_atom_site_occupancy
_atom_site_symmetry_multiplicity
_atom_site_calc_flag
_atom_site_refinement_flags
C1 C 0.5187(3) 0.2655(3) 0.34949(17) 0.0462(9) Uani 1 1 d .
H1 H 0.5294 0.3371 0.3321 0.055 Uiso 1 1 calc R
C2 C 0.5881(3) 0.2123(3) 0.39741(18) 0.0464(9) Uani 1 1 d .
C3 C 0.5736(3) 0.1059(3) 0.42180(18) 0.0530(10) Uani 1 1 d .
H3 H 0.6203 0.0695 0.4527 0.064 Uiso 1 1 calc R
C4 C 0.4892(3) 0.0529(3) 0.40017(19) 0.0565(10) Uani 1 1 d .
H4 H 0.4792 -0.0193 0.4166 0.068 Uiso 1 1 calc R
C5 C 0.4197(3) 0.1064(3) 0.35427(18) 0.0529(10) Uani 1 1 d .
H5 H 0.3626 0.0705 0.3413 0.064 Uiso 1 1 calc R
C6 C 0.4338(3) 0.2125(3) 0.32745(17) 0.0459(9) Uani 1 1 d .
C7 C 0.3595(3) 0.2702(3) 0.27102(18) 0.0519(10) Uani 1 1 d .
C8 C 0.3678(3) 0.3914(4) 0.2796(2) 0.0625(11) Uani 1 1 d .
C9 C 0.3738(3) 0.4878(4) 0.2864(2) 0.0912(15) Uani 1 1 d .
H9 H 0.3786 0.5647 0.2917 0.109 Uiso 1 1 calc R
C10 C 0.2592(3) 0.2384(3) 0.2902(2) 0.0559(10) Uani 1 1 d .
C11 C 0.2294(3) 0.2709(4) 0.3590(2) 0.0835(13) Uani 1 1 d .
H11 H 0.27 0.3122 0.3923 0.1 Uiso 1 1 calc R
C12 C 0.1413(4) 0.2437(4) 0.3793(3) 0.1092(17) Uani 1 1 d .
H12 H 0.1232 0.2657 0.4263 0.131 Uiso 1 1 calc R
C13 C 0.0794(3) 0.1838(4) 0.3300(3) 0.0952(15) Uani 1 1 d .
H13 H 0.0197 0.1651 0.3434 0.114 Uiso 1 1 calc R
C14 C 0.1075(3) 0.1526(3) 0.2617(3) 0.0846(13) Uani 1 1 d .
H14 H 0.0665 0.1128 0.2279 0.101 Uiso 1 1 calc R
C15 C 0.1969(3) 0.1797(3) 0.2419(2) 0.0667(11) Uani 1 1 d .
H15 H 0.2149 0.1576 0.1949 0.08 Uiso 1 1 calc R
C16 C 0.3752(3) 0.2370(3) 0.18872(19) 0.0528(10) Uani 1 1 d .
C17 C 0.3528(3) 0.3105(3) 0.1302(2) 0.0753(13) Uani 1 1 d .
H17 H 0.3291 0.3806 0.1405 0.09 Uiso 1 1 calc R
C18 C 0.3651(4) 0.2811(4) 0.0561(3) 0.0902(15) Uani 1 1 d .
H18 H 0.3488 0.3312 0.0171 0.108 Uiso 1 1 calc R
C19 C 0.4008(3) 0.1791(5) 0.0397(2) 0.0837(14) Uani 1 1 d .
H19 H 0.4105 0.1606 -0.0101 0.1 Uiso 1 1 calc R
C20 C 0.4221(3) 0.1048(4) 0.0967(2) 0.0789(13) Uani 1 1 d .
H20 H 0.4448 0.0345 0.0857 0.095 Uiso 1 1 calc R
C21 C 0.4100(3) 0.1333(3) 0.1713(2) 0.0649(11) Uani 1 1 d .
H21 H 0.4254 0.0821 0.2099 0.078 Uiso 1 1 calc R
C22 C 0.8191(3) 0.1164(3) 0.4158(2) 0.0555(10) Uani 1 1 d .
C23 C 0.8144(3) 0.1211(3) 0.3371(2) 0.0709(12) Uani 1 1 d .
H23 H 0.7846 0.1816 0.3125 0.085 Uiso 1 1 calc R
C24 C 0.8520(3) 0.0398(5) 0.2943(3) 0.0904(15) Uani 1 1 d .
H24 H 0.8475 0.0464 0.2417 0.109 Uiso 1 1 calc R
C25 C 0.8954(4) -0.0494(4) 0.3279(4) 0.0949(16) Uani 1 1 d .
H25 H 0.9219 -0.1036 0.2988 0.114 Uiso 1 1 calc R
C26 C 0.9004(4) -0.0598(4) 0.4043(4) 0.1108(17) Uani 1 1 d .
H26 H 0.9292 -0.122 0.4276 0.133 Uiso 1 1 calc R
C27 C 0.8626(3) 0.0220(4) 0.4482(2) 0.0925(15) Uani 1 1 d .
H27 H 0.8665 0.0134 0.5006 0.111 Uiso 1 1 calc R
C28 C 0.7404(3) 0.1906(3) 0.56743(19) 0.0514(10) Uani 1 1 d .
C29 C 0.8058(3) 0.1401(3) 0.6197(2) 0.0665(11) Uani 1 1 d .
H29 H 0.8643 0.1198 0.6045 0.08 Uiso 1 1 calc R
C30 C 0.7864(3) 0.1192(3) 0.6936(2) 0.0719(12) Uani 1 1 d .
H30 H 0.8316 0.0856 0.7274 0.086 Uiso 1 1 calc R
C31 C 0.7002(4) 0.1482(3) 0.7169(2) 0.0709(13) Uani 1 1 d .
H31 H 0.6868 0.1338 0.7665 0.085 Uiso 1 1 calc R
C32 C 0.6341(3) 0.1982(3) 0.6672(2) 0.0705(12) Uani 1 1 d .
H32 H 0.5758 0.2181 0.6828 0.085 Uiso 1 1 calc R
C33 C 0.6543(3) 0.2191(3) 0.5933(2) 0.0624(11) Uani 1 1 d .
H33 H 0.6089 0.2533 0.5601 0.075 Uiso 1 1 calc R
C34 C 0.8430(3) 0.3594(3) 0.47692(19) 0.0584(10) Uani 1 1 d .
C35 C 0.9394(3) 0.3305(3) 0.5177(2) 0.0873(13) Uani 1 1 d .
H35A H 0.9673 0.2708 0.4914 0.131 Uiso 1 1 calc R
H35B H 0.9317 0.3078 0.5688 0.131 Uiso 1 1 calc R
H35C H 0.9797 0.3946 0.5184 0.131 Uiso 1 1 calc R
C36 C 0.7971(3) 0.4491(3) 0.5231(2) 0.0970(15) Uani 1 1 d .
H36A H 0.8375 0.5132 0.5282 0.146 Uiso 1 1 calc R
H36B H 0.7877 0.4204 0.5725 0.146 Uiso 1 1 calc R
H36C H 0.7374 0.47 0.4975 0.146 Uiso 1 1 calc R
C37 C 0.8593(3) 0.4060(3) 0.3990(2) 0.0972(16) Uani 1 1 d .
H37A H 0.9028 0.4672 0.4048 0.146 Uiso 1 1 calc R
H37B H 0.8005 0.4314 0.3741 0.146 Uiso 1 1 calc R
H37C H 0.8851 0.3488 0.3691 0.146 Uiso 1 1 calc R
O1 O 0.66838(18) 0.27236(17) 0.41949(12) 0.0560(7) Uani 1 1 d .
Si1 Si 0.76701(8) 0.23144(8) 0.46976(5) 0.0527(3) Uani 1 1 d .

loop_
_atom_site_aniso_label
_atom_site_aniso_U_11
_atom_site_aniso_U_22
_atom_site_aniso_U_33
_atom_site_aniso_U_23
_atom_site_aniso_U_13
_atom_site_aniso_U_12
C1 0.051(3) 0.042(2) 0.046(2) 0.0041(18) 0.0054(19) 0.000(2)
C2 0.051(3) 0.046(2) 0.042(2) -0.0037(18) 0.0040(19) -0.003(2)
C3 0.057(3) 0.044(2) 0.056(2) 0.0092(19) -0.006(2) -0.001(2)
C4 0.069(3) 0.042(2) 0.058(2) 0.0057(19) 0.003(2) -0.007(2)
C5 0.051(3) 0.048(2) 0.059(2) 0.0034(19) -0.001(2) -0.010(2)
C6 0.050(3) 0.046(2) 0.042(2) 0.0019(17) 0.0053(19) -0.0020(19)
C7 0.051(3) 0.046(2) 0.057(2) 0.0029(19) -0.004(2) 0.000(2)
C8 0.051(3) 0.055(3) 0.078(3) 0.010(2) -0.012(2) 0.000(2)
C9 0.071(4) 0.066(3) 0.131(4) 0.005(3) -0.017(3) 0.004(3)
C10 0.050(3) 0.054(2) 0.063(3) -0.003(2) -0.001(2) -0.004(2)
C11 0.054(3) 0.115(4) 0.083(3) -0.032(3) 0.015(3) -0.015(3)
C12 0.078(4) 0.138(5) 0.118(4) -0.033(3) 0.042(3) -0.020(4)
C13 0.054(4) 0.089(3) 0.146(5) -0.024(3) 0.028(4) -0.017(3)
C14 0.058(4) 0.081(3) 0.114(4) -0.022(3) 0.005(3) -0.013(3)
C15 0.059(3) 0.062(3) 0.080(3) -0.010(2) 0.010(2) -0.006(2)
C16 0.051(3) 0.057(3) 0.049(2) 0.006(2) -0.0032(19) -0.006(2)
C17 0.090(4) 0.070(3) 0.064(3) 0.013(2) -0.006(3) -0.003(2)
C18 0.106(4) 0.098(4) 0.065(3) 0.027(3) -0.007(3) -0.012(3)
C19 0.078(4) 0.118(4) 0.055(3) 0.004(3) 0.005(3) -0.016(3)
C20 0.087(4) 0.091(3) 0.058(3) -0.004(3) 0.002(2) 0.011(3)
C21 0.076(3) 0.070(3) 0.047(2) 0.001(2) -0.001(2) 0.009(2)
C22 0.051(3) 0.051(3) 0.063(3) 0.001(2) -0.004(2) -0.001(2)
C23 0.072(3) 0.076(3) 0.063(3) -0.009(2) -0.003(2) 0.006(2)
C24 0.079(4) 0.107(4) 0.086(3) -0.033(3) 0.011(3) -0.005(3)
C25 0.083(4) 0.081(4) 0.123(5) -0.042(4) 0.019(4) -0.007(3)
C26 0.130(5) 0.077(4) 0.125(4) -0.002(4) 0.008(4) 0.030(3)
C27 0.127(5) 0.073(3) 0.078(3) -0.001(3) 0.013(3) 0.020(3)
C28 0.041(3) 0.048(2) 0.063(2) -0.0042(18) -0.003(2) 0.0041(19)
C29 0.061(3) 0.079(3) 0.059(3) 0.002(2) 0.006(2) 0.013(2)
C30 0.083(4) 0.075(3) 0.056(3) 0.005(2) -0.002(2) 0.013(3)
C31 0.098(4) 0.063(3) 0.052(3) -0.003(2) 0.013(3) -0.010(3)
C32 0.071(3) 0.074(3) 0.067(3) -0.013(2) 0.011(3) -0.003(2)
C33 0.063(3) 0.064(3) 0.058(3) 0.000(2) -0.009(2) 0.005(2)
C34 0.061(3) 0.062(3) 0.049(2) 0.003(2) -0.007(2) -0.001(2)
C35 0.072(4) 0.089(3) 0.097(3) 0.010(3) -0.012(3) -0.018(3)
C36 0.106(4) 0.065(3) 0.121(4) -0.029(3) 0.013(3) -0.010(3)
C37 0.119(4) 0.093(3) 0.075(3) 0.014(2) -0.014(3) -0.045(3)
O1 0.0556(18) 0.0493(15) 0.0609(15) 0.0058(12) -0.0076(13) -0.0038(13)
Si1 0.0509(7) 0.0537(7) 0.0523(6) 0.0025(5) -0.0024(5) 0.0004(6)

loop_
_atom_type_symbol
_atom_type_description
_atom_type_scat_dispersion_real
_atom_type_scat_dispersion_imag
_atom_type_scat_source
C C 0.0033 0.0016 'International Tables Vol C Tables 4.2.6.8 and 6.1.1.4'
H H 0 0 'International Tables Vol C Tables 4.2.6.8 and 6.1.1.4'
O O 0.0106 0.006 'International Tables Vol C Tables 4.2.6.8 and 6.1.1.4'
Si Si 0.0817 0.0704 'International Tables Vol C Tables 4.2.6.8 and 6.1.1.4'

loop_
_geom_angle_atom_site_label_1
_geom_angle_atom_site_label_2
_geom_angle_atom_site_label_3
_geom_angle
C6 C1 C2 120.7(3)
C6 C1 H1 119.7
C2 C1 H1 119.7
C3 C2 O1 122.9(3)
C3 C2 C1 120.0(4)
O1 C2 C1 117.1(3)
C2 C3 C4 119.5(3)
C2 C3 H3 120.2
C4 C3 H3 120.2
C5 C4 C3 120.5(3)
C5 C4 H4 119.8
C3 C4 H4 119.8
C6 C5 C4 120.8(3)
C6 C5 H5 119.6
C4 C5 H5 119.6
C5 C6 C1 118.4(3)
C5 C6 C7 121.4(3)
C1 C6 C7 120.1(3)
C8 C7 C10 106.9(3)
C8 C7 C16 109.7(3)
C10 C7 C16 111.0(3)
C8 C7 C6 109.4(3)
C10 C7 C6 109.8(3)
C16 C7 C6 110.1(3)
C9 C8 C7 179.6(5)
C8 C9 H9 180
C15 C10 C11 117.6(4)
C15 C10 C7 123.3(4)
C11 C10 C7 119.1(3)
C12 C11 C10 121.5(4)
C12 C11 H11 119.2
C10 C11 H11 119.2
C11 C12 C13 120.1(4)
C11 C12 H12 119.9
C13 C12 H12 119.9
C14 C13 C12 118.8(4)
C14 C13 H13 120.6
C12 C13 H13 120.6
C13 C14 C15 120.7(4)
C13 C14 H14 119.7
C15 C14 H14 119.7
C10 C15 C14 121.3(4)
C10 C15 H15 119.4
C14 C15 H15 119.4
C17 C16 C21 118.2(3)
C17 C16 C7 120.0(3)
C21 C16 C7 121.8(3)
C16 C17 C18 120.6(4)
C16 C17 H17 119.7
C18 C17 H17 119.7
C19 C18 C17 120.8(4)
C19 C18 H18 119.6
C17 C18 H18 119.6
C20 C19 C18 119.4(4)
C20 C19 H19 120.3
C18 C19 H19 120.3
C19 C20 C21 120.3(4)
C19 C20 H20 119.8
C21 C20 H20 119.8
C16 C21 C20 120.7(3)
C16 C21 H21 119.6
C20 C21 H21 119.6
C23 C22 C27 115.2(4)
C23 C22 Si1 119.8(3)
C27 C22 Si1 125.0(3)
C24 C23 C22 122.6(4)
C24 C23 H23 118.7
C22 C23 H23 118.7
C25 C24 C23 120.5(4)
C25 C24 H24 119.8
C23 C24 H24 119.8
C24 C25 C26 119.7(5)
C24 C25 H25 120.2
C26 C25 H25 120.2
C25 C26 C27 120.3(5)
C25 C26 H26 119.8
C27 C26 H26 119.8
C26 C27 C22 121.7(4)
C26 C27 H27 119.1
C22 C27 H27 119.1
C33 C28 C29 116.5(3)
C33 C28 Si1 119.9(3)
C29 C28 Si1 123.4(3)
C30 C29 C28 121.9(4)
C30 C29 H29 119
C28 C29 H29 119
C31 C30 C29 119.9(4)
C31 C30 H30 120.1
C29 C30 H30 120.1
C32 C31 C30 119.9(4)
C32 C31 H31 120.1
C30 C31 H31 120.1
C31 C32 C33 119.8(4)
C31 C32 H32 120.1
C33 C32 H32 120.1
C32 C33 C28 122.0(4)
C32 C33 H33 119
C28 C33 H33 119
C37 C34 C35 107.8(3)
C37 C34 C36 109.3(3)
C35 C34 C36 108.4(3)
C37 C34 Si1 111.9(2)
C35 C34 Si1 109.4(2)
C36 C34 Si1 109.9(3)
C34 C35 H35A 109.5
C34 C35 H35B 109.5
H35A C35 H35B 109.5
C34 C35 H35C 109.5
H35A C35 H35C 109.5
H35B C35 H35C 109.5
C34 C36 H36A 109.5
C34 C36 H36B 109.5
H36A C36 H36B 109.5
C34 C36 H36C 109.5
H36A C36 H36C 109.5
H36B C36 H36C 109.5
C34 C37 H37A 109.5
C34 C37 H37B 109.5
H37A C37 H37B 109.5
C34 C37 H37C 109.5
H37A C37 H37C 109.5
H37B C37 H37C 109.5
C2 O1 Si1 129.4(2)
O1 Si1 C28 109.88(15)
O1 Si1 C22 107.37(15)
C28 Si1 C22 113.64(17)
O1 Si1 C34 104.30(15)
C28 Si1 C34 108.44(15)
C22 Si1 C34 112.77(17)

loop_
_geom_bond_atom_site_label_1
_geom_bond_atom_site_label_2
_geom_bond_distance
C1 C6 1.390(4)
C1 C2 1.397(4)
C1 H1 0.93
C2 C3 1.370(4)
C2 O1 1.378(4)
C3 C4 1.382(4)
C3 H3 0.93
C4 C5 1.381(4)
C4 H4 0.93
C5 C6 1.380(4)
C5 H5 0.93
C6 C7 1.551(5)
C7 C8 1.467(5)
C7 C10 1.544(5)
C7 C16 1.546(4)
C8 C9 1.166(5)
C9 H9 0.93
C10 C15 1.369(5)
C10 C11 1.381(5)
C11 C12 1.376(6)
C11 H11 0.93
C12 C13 1.384(6)
C12 H12 0.93
C13 C14 1.360(5)
C13 H13 0.93
C14 C15 1.388(5)
C14 H14 0.93
C15 H15 0.93
C16 C17 1.376(4)
C16 C21 1.386(4)
C17 C18 1.383(5)
C17 H17 0.93
C18 C19 1.368(5)
C18 H18 0.93
C19 C20 1.361(5)
C19 H19 0.93
C20 C21 1.388(4)
C20 H20 0.93
C21 H21 0.93
C22 C23 1.388(5)
C22 C27 1.390(5)
C22 Si1 1.870(4)
C23 C24 1.374(5)
C23 H23 0.93
C24 C25 1.348(6)
C24 H24 0.93
C25 C26 1.353(6)
C25 H25 0.93
C26 C27 1.390(6)
C26 H26 0.93
C27 H27 0.93
C28 C33 1.389(5)
C28 C29 1.391(5)
C28 Si1 1.868(4)
C29 C30 1.384(4)
C29 H29 0.93
C30 C31 1.374(5)
C30 H30 0.93
C31 C32 1.368(5)
C31 H31 0.93
C32 C33 1.386(5)
C32 H32 0.93
C33 H33 0.93
C34 C37 1.525(4)
C34 C35 1.532(5)
C34 C36 1.533(5)
C34 Si1 1.876(4)
C35 H35A 0.96
C35 H35B 0.96
C35 H35C 0.96
C36 H36A 0.96
C36 H36B 0.96
C36 H36C 0.96
C37 H37A 0.96
C37 H37B 0.96
C37 H37C 0.96
O1 Si1 1.667(2)

loop_
_geom_torsion_atom_site_label_1
_geom_torsion_atom_site_label_2
_geom_torsion_atom_site_label_3
_geom_torsion_atom_site_label_4
_geom_torsion
C6 C1 C2 C3 1.5(5)
C6 C1 C2 O1 -177.0(3)
O1 C2 C3 C4 176.8(3)
C1 C2 C3 C4 -1.6(5)
C2 C3 C4 C5 0.0(5)
C3 C4 C5 C6 1.7(5)
C4 C5 C6 C1 -1.8(5)
C4 C5 C6 C7 175.3(3)
C2 C1 C6 C5 0.2(5)
C2 C1 C6 C7 -176.9(3)
C5 C6 C7 C8 153.3(3)
C1 C6 C7 C8 -29.6(4)
C5 C6 C7 C10 36.4(4)
C1 C6 C7 C10 -146.6(3)
C5 C6 C7 C16 -86.1(4)
C1 C6 C7 C16 91.0(3)
C8 C7 C10 C15 124.9(4)
C16 C7 C10 C15 5.3(5)
C6 C7 C10 C15 -116.6(4)
C8 C7 C10 C11 -54.5(4)
C16 C7 C10 C11 -174.1(3)
C6 C7 C10 C11 64.0(4)
C15 C10 C11 C12 1.3(6)
C7 C10 C11 C12 -179.2(4)
C10 C11 C12 C13 -0.9(8)
C11 C12 C13 C14 0.0(8)
C12 C13 C14 C15 0.5(7)
C11 C10 C15 C14 -0.8(6)
C7 C10 C15 C14 179.8(4)
C13 C14 C15 C10 -0.1(7)
C8 C7 C16 C17 -28.7(5)
C10 C7 C16 C17 89.1(4)
C6 C7 C16 C17 -149.1(3)
C8 C7 C16 C21 152.7(4)
C10 C7 C16 C21 -89.5(4)
C6 C7 C16 C21 32.2(5)
C21 C16 C17 C18 -0.2(6)
C7 C16 C17 C18 -178.9(4)
C16 C17 C18 C19 -0.8(7)
C17 C18 C19 C20 1.8(7)
C18 C19 C20 C21 -1.7(7)
C17 C16 C21 C20 0.3(6)
C7 C16 C21 C20 178.9(3)
C19 C20 C21 C16 0.7(6)
C27 C22 C23 C24 -1.5(6)
Si1 C22 C23 C24 179.4(3)
C22 C23 C24 C25 0.2(7)
C23 C24 C25 C26 1.2(7)
C24 C25 C26 C27 -1.3(8)
C25 C26 C27 C22 -0.1(8)
C23 C22 C27 C26 1.5(6)
Si1 C22 C27 C26 -179.5(4)
C33 C28 C29 C30 0.1(5)
Si1 C28 C29 C30 174.6(3)
C28 C29 C30 C31 0.3(6)
C29 C30 C31 C32 -0.4(6)
C30 C31 C32 C33 0.2(6)
C31 C32 C33 C28 0.1(5)
C29 C28 C33 C32 -0.3(5)
Si1 C28 C33 C32 -175.0(3)
C3 C2 O1 Si1 7.0(4)
C1 C2 O1 Si1 -174.5(2)
C2 O1 Si1 C28 -63.6(3)
C2 O1 Si1 C22 60.4(3)
C2 O1 Si1 C34 -179.7(2)
C33 C28 Si1 O1 -13.8(3)
C29 C28 Si1 O1 171.9(3)
C33 C28 Si1 C22 -134.1(3)
C29 C28 Si1 C22 51.6(4)
C33 C28 Si1 C34 99.6(3)
C29 C28 Si1 C34 -74.7(3)
C23 C22 Si1 O1 37.5(3)
C27 C22 Si1 O1 -141.5(3)
C23 C22 Si1 C28 159.2(3)
C27 C22 Si1 C28 -19.7(4)
C23 C22 Si1 C34 -76.8(3)
C27 C22 Si1 C34 104.2(4)
C37 C34 Si1 O1 -56.7(3)
C35 C34 Si1 O1 -176.1(2)
C36 C34 Si1 O1 65.0(3)
C37 C34 Si1 C28 -173.8(3)
C35 C34 Si1 C28 66.8(3)
C36 C34 Si1 C28 -52.1(3)
C37 C34 Si1 C22 59.5(3)
C35 C34 Si1 C22 -60.0(3)
C36 C34 Si1 C22 -178.9(3)
